data_7216316
loop_
_publ_author_name
'Hu, Chunhua'
'Li, Qi'
'Englert, Ulli'

_publ_section_title
;
 Structural trends in one and two dimensional coordination polymers of
 cadmium(ii) with halide bridges and pyridine-type ligands
;
_journal_issue 94
_journal_name_full CrystEngComm
_journal_page_first 519
_journal_paper_doi 10.1039/b314522k
_journal_volume 5
_journal_year 2003
_chemical_formula_sum 'C10 H10 Br2 Cd N2'
_chemical_formula_weight 430.42
_chemical_name_common 'catena-(bis(mu-bromo)-bis(pyridine)-cadmium(ii)) (Compound 2)'
_chemical_name_systematic
;
catena-[bis(\m-bromo)-bis(pyridine)-cadmium(ii)] (Compound 2)
;
_space_group_IT_number 58
_symmetry_cell_setting orthorhombic
_symmetry_space_group_name_Hall '-P 2 2n'
_symmetry_space_group_name_H-M 'P n n m'
_atom_sites_solution_hydrogens geom
_atom_sites_solution_primary direct
_atom_sites_solution_secondary difmap
_audit_creation_date 30-OCT-03
_audit_creation_method SHELXTL
_audit_update_record ' ?'
_cell_angle_alpha 90.00
_cell_angle_beta 90.00
_cell_angle_gamma 90.00
_cell_formula_units_Z 2
_cell_length_a 8.649(3)
_cell_length_b 18.159(7)
_cell_length_c 3.9182(14)
_cell_measurement_reflns_used 7049
_cell_measurement_temperature 293(2)
_cell_measurement_theta_max 28.29
_cell_measurement_theta_min 2.24
_cell_volume 615.4(4)
_computing_cell_refinement 'SMART (Bruker, 2001)'
_computing_data_collection 'SMART (Bruker, 2001)'
_computing_data_reduction 'SAINT+ (Bruker, 1999)'
_computing_molecular_graphics 'PLATON (Spek, 2003)'
_computing_publication_material 'SHELXTL (Sheldrick, 1998)'
_computing_structure_refinement 'SHELXTL (Sheldrick, 1998)'
_computing_structure_solution 'SHELXTL (Sheldrick, 1998)'
_diffrn_ambient_temperature 293(2)
_diffrn_measured_fraction_theta_full 0.998
_diffrn_measured_fraction_theta_max 0.998
_diffrn_measurement_device_type 'Bruker SMART APEX CCD diffractometer'
_diffrn_measurement_method 'omega scans'
_diffrn_radiation_monochromator graphite
_diffrn_radiation_source 'fine-focus sealed tube'
_diffrn_radiation_type MoK\a
_diffrn_radiation_wavelength 0.71073
_diffrn_reflns_av_R_equivalents 0.0541
_diffrn_reflns_av_sigmaI/netI 0.0341
_diffrn_reflns_limit_h_max 11
_diffrn_reflns_limit_h_min -11
_diffrn_reflns_limit_k_max 24
_diffrn_reflns_limit_k_min -24
_diffrn_reflns_limit_l_max 5
_diffrn_reflns_limit_l_min -5
_diffrn_reflns_number 7049
_diffrn_reflns_theta_full 28.29
_diffrn_reflns_theta_max 28.29
_diffrn_reflns_theta_min 2.24
_diffrn_standards_decay_% 0
_exptl_absorpt_coefficient_mu 8.236
_exptl_absorpt_correction_T_max 1.000000
_exptl_absorpt_correction_T_min 0.425219
_exptl_absorpt_correction_type empirical
_exptl_absorpt_process_details 'SADABS (1996)'
_exptl_crystal_colour colourless
_exptl_crystal_density_diffrn 2.323
_exptl_crystal_density_method 'not measured'
_exptl_crystal_description needle
_exptl_crystal_F_000 404
_exptl_crystal_size_max 0.76
_exptl_crystal_size_mid 0.06
_exptl_crystal_size_min 0.05
_refine_diff_density_max 0.695
_refine_diff_density_min -0.800
_refine_diff_density_rms 0.149
_refine_ls_extinction_method none
_refine_ls_goodness_of_fit_ref 1.111
_refine_ls_hydrogen_treatment constr
_refine_ls_matrix_type full
_refine_ls_number_parameters 47
_refine_ls_number_reflns 878
_refine_ls_number_restraints 0
_refine_ls_restrained_S_all 1.111
_refine_ls_R_factor_all 0.0461
_refine_ls_R_factor_gt 0.0357
_refine_ls_shift/su_max 0.001
_refine_ls_shift/su_mean 0.000
_refine_ls_structure_factor_coef Fsqd
_refine_ls_weighting_details 'calc w=1/[\s^2^(Fo^2^)+(0.0361P)^2^+1.2165P] where P=(Fo^2^+2Fc^2^)/3'
_refine_ls_weighting_scheme calc
_refine_ls_wR_factor_gt 0.0816
_refine_ls_wR_factor_ref 0.0853
_reflns_number_gt 720
_reflns_number_total 878
_reflns_threshold_expression >2sigma(I)
_cod_data_source_file b314522k.txt
_cod_data_source_block hc200
_cod_original_sg_symbol_H-M Pnnm
_cod_database_code 7216316

loop_
_symmetry_equiv_pos_as_xyz
'x, y, z'
'-x, -y, z'
'-x+1/2, y+1/2, -z+1/2'
'x+1/2, -y+1/2, -z+1/2'
'-x, -y, -z'
'x, y, -z'
'x-1/2, -y-1/2, z-1/2'
'-x-1/2, y-1/2, z-1/2'

loop_
_atom_site_label
_atom_site_type_symbol
_atom_site_fract_x
_atom_site_fract_y
_atom_site_fract_z
_atom_site_U_iso_or_equiv
_atom_site_adp_type
_atom_site_occupancy
_atom_site_symmetry_multiplicity
_atom_site_calc_flag
_atom_site_refinement_flags
Cd Cd 0.0000 0.0000 0.0000 0.0330(2) Uani 1 4 d S
Br Br -0.16073(8) 0.07548(3) -0.5000 0.0375(2) Uani 1 2 d S
N N -0.1876(7) -0.0914(3) 0.0000 0.0400(13) Uani 1 2 d S
C1 C -0.1471(9) -0.1609(4) 0.0000 0.053(2) Uani 1 2 d S
H1 H -0.0367 -0.1732 0.0000 0.069 Uiso 1 2 calc SR
C2 C -0.2531(10) -0.2176(5) 0.0000 0.068(3) Uani 1 2 d S
H2 H -0.2191 -0.2691 0.0000 0.088 Uiso 1 2 calc SR
C3 C -0.4044(11) -0.2005(5) 0.0000 0.068(2) Uani 1 2 d S
H3 H -0.4829 -0.2395 0.0000 0.088 Uiso 1 2 calc SR
C4 C -0.4458(10) -0.1305(6) 0.0000 0.078(3) Uani 1 2 d S
H4 H -0.5556 -0.1171 0.0000 0.101 Uiso 1 2 calc SR
C5 C -0.3369(9) -0.0775(4) 0.0000 0.065(3) Uani 1 2 d S
H5 H -0.3705 -0.0260 0.0000 0.084 Uiso 1 2 calc SR

loop_
_atom_site_aniso_label
_atom_site_aniso_U_11
_atom_site_aniso_U_22
_atom_site_aniso_U_33
_atom_site_aniso_U_23
_atom_site_aniso_U_13
_atom_site_aniso_U_12
Cd 0.0338(3) 0.0332(3) 0.0320(4) 0.000 0.000 -0.0017(3)
Br 0.0392(4) 0.0408(4) 0.0325(4) 0.000 0.000 0.0090(3)
N 0.039(3) 0.038(3) 0.043(3) 0.000 0.000 -0.003(2)
C1 0.046(4) 0.040(4) 0.072(6) 0.000 0.000 -0.001(3)
C2 0.062(5) 0.041(4) 0.100(8) 0.000 0.000 -0.014(4)
C3 0.070(6) 0.063(6) 0.070(6) 0.000 0.000 -0.027(5)
C4 0.041(4) 0.078(6) 0.113(9) 0.000 0.000 -0.009(4)
C5 0.040(4) 0.049(4) 0.105(8) 0.000 0.000 0.005(4)

loop_
_atom_type_symbol
_atom_type_description
_atom_type_scat_dispersion_real
_atom_type_scat_dispersion_imag
_atom_type_scat_source
C C 0.0033 0.0016 'International Tables Vol C Tables 4.2.6.8 and 6.1.1.4'
H H 0.0000 0.0000 'International Tables Vol C Tables 4.2.6.8 and 6.1.1.4'
N N 0.0061 0.0033 'International Tables Vol C Tables 4.2.6.8 and 6.1.1.4'
Br Br -0.2901 2.4595 'International Tables Vol C Tables 4.2.6.8 and 6.1.1.4'
Cd Cd -0.8075 1.2024 'International Tables Vol C Tables 4.2.6.8 and 6.1.1.4'

loop_
_geom_angle_atom_site_label_1
_geom_angle_atom_site_label_2
_geom_angle_atom_site_label_3
_geom_angle
_geom_angle_site_symmetry_1
_geom_angle_site_symmetry_3
N Cd N 180.00(18) . 5
N Cd Br 89.83(10) . 5
N Cd Br 90.17(10) 5 5
N Cd Br 89.83(10) . 5_554
N Cd Br 90.17(10) 5 5_554
Br Cd Br 90.20(3) 5 5_554
N Cd Br 90.17(10) . .
N Cd Br 89.83(10) 5 .
Br Cd Br 180.00(2) 5 .
Br Cd Br 89.80(3) 5_554 .
N Cd Br 90.17(10) . 1_556
N Cd Br 89.83(10) 5 1_556
Br Cd Br 89.80(3) 5 1_556
Br Cd Br 180.00(3) 5_554 1_556
Br Cd Br 90.20(3) . 1_556
Cd Br Cd 90.20(3) 1_554 .
C1 N C5 116.5(6) . .
C1 N Cd 120.1(5) . .
C5 N Cd 123.3(5) . .
N C1 C2 122.8(7) . .
N C1 H1 118.6 . .
C2 C1 H1 118.6 . .
C3 C2 C1 118.3(8) . .
C3 C2 H2 120.8 . .
C1 C2 H2 120.8 . .
C4 C3 C2 119.1(8) . .
C4 C3 H3 120.5 . .
C2 C3 H3 120.5 . .
C3 C4 C5 119.8(9) . .
C3 C4 H4 120.1 . .
C5 C4 H4 120.1 . .
N C5 C4 123.4(8) . .
N C5 H5 118.3 . .
C4 C5 H5 118.3 . .

loop_
_geom_bond_atom_site_label_1
_geom_bond_atom_site_label_2
_geom_bond_distance
_geom_bond_site_symmetry_2
Cd N 2.321(5) .
Cd N 2.321(5) 5
Cd Br 2.7657(7) 5
Cd Br 2.7657(7) 5_554
Cd Br 2.7657(7) .
Cd Br 2.7657(7) 1_556
Br Cd 2.7657(7) 1_554
N C1 1.310(8) .
N C5 1.315(9) .
C1 C2 1.379(10) .
C1 H1 0.9800 .
C2 C3 1.345(13) .
C2 H2 0.9800 .
C3 C4 1.321(13) .
C3 H3 0.9800 .
C4 C5 1.346(11) .
C4 H4 0.9800 .
C5 H5 0.9800 .
